data_2238878
loop_
_publ_author_name
'Ma, Yu-Hong'
'Yang, Hong-Wei'
'Hao, Jing-Tuan'
'Ma, Pi-Zhuang'
'Yao, Ting'

_publ_section_title
;
 Poly[di-\m~9~-citrato-tetrasodiumzinc]
;
_journal_coeditor_code HY2639
_journal_issue 12
_journal_name_full 'Acta Crystallographica Section E'
_journal_page_first m672
_journal_paper_doi 10.1107/S1600536813030067
_journal_volume 69
_journal_year 2013
_chemical_formula_iupac '[Na4 Zn (C6 H5 O7)2]'
_chemical_formula_moiety 'C12 H10 Na4 O14 Zn'
_chemical_formula_sum 'C12 H10 Na4 O14 Zn'
_chemical_formula_weight 535.55
_chemical_name_systematic
;
Poly[di-\m~9~-citrato-tetrasodiumzinc]
;
_space_group_IT_number 14
_symmetry_cell_setting monoclinic
_symmetry_space_group_name_Hall '-P 2ybc'
_symmetry_space_group_name_H-M 'P 1 21/c 1'
_atom_sites_solution_hydrogens geom
_atom_sites_solution_primary direct
_atom_sites_solution_secondary difmap
_audit_creation_method SHELXL-97
_cell_angle_alpha 90.00
_cell_angle_beta 113.66(3)
_cell_angle_gamma 90.00
_cell_formula_units_Z 2
_cell_length_a 7.9642(16)
_cell_length_b 12.530(3)
_cell_length_c 8.7090(17)
_cell_measurement_reflns_used 7740
_cell_measurement_temperature 293(2)
_cell_measurement_theta_max 27.54
_cell_measurement_theta_min 3.02
_cell_volume 796.0(3)
_computing_cell_refinement 'CrystalClear (Rigaku, 2005)'
_computing_data_collection 'CrystalClear (Rigaku, 2005)'
_computing_data_reduction 'CrystalClear (Rigaku, 2005)'
_computing_molecular_graphics 'XP in SHELXTL (Sheldrick, 2008) and DIAMOND (Brandenburg, 1999)'
_computing_publication_material 'SHELXTL (Sheldrick, 2008)'
_computing_structure_refinement 'SHELXL97 (Sheldrick, 2008)'
_computing_structure_solution 'SHELXS97 (Sheldrick, 2008)'
_diffrn_ambient_temperature 293(2)
_diffrn_measured_fraction_theta_full 0.999
_diffrn_measured_fraction_theta_max 0.999
_diffrn_measurement_device_type 'Rigaku SCXmini CCD'
_diffrn_measurement_method '\w scan'
_diffrn_radiation_monochromator graphite
_diffrn_radiation_source 'fine-focus sealed tube'
_diffrn_radiation_type MoK\a
_diffrn_radiation_wavelength 0.71073
_diffrn_reflns_av_R_equivalents 0.0482
_diffrn_reflns_av_sigmaI/netI 0.0383
_diffrn_reflns_limit_h_max 10
_diffrn_reflns_limit_h_min -10
_diffrn_reflns_limit_k_max 16
_diffrn_reflns_limit_k_min -16
_diffrn_reflns_limit_l_max 11
_diffrn_reflns_limit_l_min -11
_diffrn_reflns_number 8270
_diffrn_reflns_theta_full 27.48
_diffrn_reflns_theta_max 27.48
_diffrn_reflns_theta_min 3.03
_exptl_absorpt_coefficient_mu 1.739
_exptl_absorpt_correction_T_max 0.7223
_exptl_absorpt_correction_T_min 0.7115
_exptl_absorpt_correction_type multi-scan
_exptl_absorpt_process_details '(ABSCOR; Higashi, 1995)'
_exptl_crystal_colour colorless
_exptl_crystal_density_diffrn 2.234
_exptl_crystal_density_method 'not measured'
_exptl_crystal_description block
_exptl_crystal_F_000 536
_exptl_crystal_size_max 0.21
_exptl_crystal_size_mid 0.21
_exptl_crystal_size_min 0.20
_refine_diff_density_max 0.366
_refine_diff_density_min -0.465
_refine_ls_extinction_method none
_refine_ls_goodness_of_fit_ref 1.149
_refine_ls_hydrogen_treatment mixed
_refine_ls_matrix_type full
_refine_ls_number_parameters 145
_refine_ls_number_reflns 1831
_refine_ls_number_restraints 0
_refine_ls_restrained_S_all 1.149
_refine_ls_R_factor_all 0.0490
_refine_ls_R_factor_gt 0.0367
_refine_ls_shift/su_max 0.001
_refine_ls_shift/su_mean 0.000
_refine_ls_structure_factor_coef Fsqd
_refine_ls_weighting_details 'calc w=1/[\s^2^(Fo^2^)+(0.0289P)^2^+0.3351P] where P=(Fo^2^+2Fc^2^)/3'
_refine_ls_weighting_scheme calc
_refine_ls_wR_factor_gt 0.0712
_refine_ls_wR_factor_ref 0.0745
_reflns_number_gt 1570
_reflns_number_total 1831
_reflns_threshold_expression I>2\s(I)
_cod_data_source_file hy2639.cif
_cod_data_source_block I
_cod_original_sg_symbol_H-M 'P 21/c'
_cod_database_code 2238878

loop_
_symmetry_equiv_pos_as_xyz
'x, y, z'
'-x, y+1/2, -z+1/2'
'-x, -y, -z'
'x, -y-1/2, z-1/2'

loop_
_atom_site_type_symbol
_atom_site_label
_atom_site_fract_x
_atom_site_fract_y
_atom_site_fract_z
_atom_site_U_iso_or_equiv
_atom_site_adp_type
_atom_site_calc_flag
_atom_site_refinement_flags
_atom_site_occupancy
_atom_site_symmetry_multiplicity
O O7 0.4930(2) 0.98761(13) 0.7363(2) 0.0127(4) Uani d . 1 1
O O3 0.2766(2) 0.89905(13) 0.4482(2) 0.0178(4) Uani d . 1 1
O O4 0.1751(2) 0.77628(13) 0.5749(2) 0.0175(4) Uani d . 1 1
O O6 0.8225(3) 0.72885(15) 0.7149(2) 0.0233(4) Uani d . 1 1
O O5 0.6783(2) 0.87114(13) 0.5716(2) 0.0175(4) Uani d . 1 1
C C8 0.7041(3) 0.8007(2) 0.6829(3) 0.0141(5) Uani d . 1 1
C C4 0.2806(3) 0.84956(19) 0.5774(3) 0.0124(5) Uani d . 1 1
C C5 0.5911(3) 0.80021(19) 0.7885(3) 0.0132(5) Uani d . 1 1
H H5A 0.6748 0.8118 0.9042 0.016 Uiso calc R 1 1
H H5B 0.5407 0.7291 0.7822 0.016 Uiso calc R 1 1
C C3 0.4328(3) 0.87982(18) 0.7479(3) 0.0118(5) Uani d . 1 1
C C2 0.3615(3) 0.87711(19) 0.8861(3) 0.0144(5) Uani d . 1 1
H H2A 0.3180 0.8056 0.8920 0.017 Uiso calc R 1 1
H H2B 0.4629 0.8916 0.9923 0.017 Uiso calc R 1 1
O O2 0.1969(2) 0.98895(14) 0.9984(2) 0.0179(4) Uani d . 1 1
Zn Zn1 0.5000 1.0000 0.5000 0.01321(12) Uani d S 1 2
Na Na2 -0.05408(14) 1.12137(8) 0.83937(13) 0.0216(3) Uani d . 1 1
Na Na1 0.10230(14) 1.11830(8) 0.53517(13) 0.0222(3) Uani d . 1 1
O O1 0.1002(2) 0.98321(13) 0.7212(2) 0.0186(4) Uani d . 1 1
C C1 0.2085(3) 0.95534(19) 0.8644(3) 0.0131(5) Uani d . 1 1
H H1 0.606(4) 1.000(2) 0.828(4) 0.016 Uiso d . 1 1

loop_
_atom_site_aniso_label
_atom_site_aniso_U_11
_atom_site_aniso_U_22
_atom_site_aniso_U_33
_atom_site_aniso_U_12
_atom_site_aniso_U_13
_atom_site_aniso_U_23
O7 0.0154(9) 0.0111(9) 0.0118(9) -0.0021(7) 0.0057(7) -0.0007(7)
O3 0.0185(9) 0.0207(10) 0.0114(9) -0.0038(8) 0.0030(8) 0.0027(7)
O4 0.0173(9) 0.0160(9) 0.0210(10) -0.0047(7) 0.0095(8) -0.0030(7)
O6 0.0225(10) 0.0256(11) 0.0245(11) 0.0128(8) 0.0123(9) 0.0071(8)
O5 0.0223(10) 0.0168(9) 0.0180(9) 0.0037(7) 0.0127(8) 0.0041(7)
C8 0.0123(12) 0.0156(13) 0.0137(12) 0.0008(10) 0.0045(10) -0.0014(10)
C4 0.0110(12) 0.0132(12) 0.0151(12) 0.0031(9) 0.0072(10) -0.0014(9)
C5 0.0145(12) 0.0127(12) 0.0131(12) 0.0023(10) 0.0065(10) 0.0017(9)
C3 0.0136(12) 0.0104(11) 0.0123(12) -0.0003(9) 0.0062(10) 0.0028(9)
C2 0.0155(12) 0.0160(13) 0.0134(13) 0.0014(10) 0.0076(11) 0.0024(10)
O2 0.0176(9) 0.0229(10) 0.0162(9) 0.0018(8) 0.0098(8) -0.0047(7)
Zn1 0.0152(2) 0.0130(2) 0.0124(2) 0.00022(17) 0.00663(17) 0.00209(16)
Na2 0.0197(5) 0.0236(6) 0.0216(6) 0.0023(4) 0.0084(5) -0.0013(4)
Na1 0.0208(6) 0.0253(6) 0.0223(6) -0.0022(4) 0.0105(5) -0.0007(4)
O1 0.0178(9) 0.0208(10) 0.0159(9) 0.0024(7) 0.0053(8) 0.0006(7)
C1 0.0134(12) 0.0113(11) 0.0165(13) -0.0039(10) 0.0080(11) -0.0011(10)

loop_
_atom_type_symbol
_atom_type_description
_atom_type_scat_dispersion_real
_atom_type_scat_dispersion_imag
_atom_type_scat_source
C C 0.0033 0.0016 'International Tables Vol C Tables 4.2.6.8 and 6.1.1.4'
H H 0.0000 0.0000 'International Tables Vol C Tables 4.2.6.8 and 6.1.1.4'
O O 0.0106 0.0060 'International Tables Vol C Tables 4.2.6.8 and 6.1.1.4'
Na Na 0.0362 0.0249 'International Tables Vol C Tables 4.2.6.8 and 6.1.1.4'
Zn Zn 0.2839 1.4301 'International Tables Vol C Tables 4.2.6.8 and 6.1.1.4'

loop_
_geom_angle_atom_site_label_1
_geom_angle_atom_site_label_2
_geom_angle_atom_site_label_3
_geom_angle_site_symmetry_1
_geom_angle_site_symmetry_3
_geom_angle
C3 O7 Zn1 . . 106.16(13)
C4 O3 Zn1 . . 112.86(16)
C4 O3 Na2 . 3_576 127.44(16)
Zn1 O3 Na2 . 3_576 119.59(8)
C4 O4 Na2 . 2_546 160.44(17)
C4 O4 Na1 . 3_576 96.18(14)
Na2 O4 Na1 2_546 3_576 98.47(7)
C8 O6 Na1 . 2_646 119.97(16)
C8 O6 Na2 . 2_646 154.24(17)
Na1 O6 Na2 2_646 2_646 85.80(7)
C8 O5 Zn1 . . 130.84(16)
C8 O5 Na1 . 3_676 115.86(16)
Zn1 O5 Na1 . 3_676 112.04(8)
O6 C8 O5 . . 123.2(2)
O6 C8 C5 . . 116.0(2)
O5 C8 C5 . . 120.8(2)
O4 C4 O3 . . 124.7(2)
O4 C4 C3 . . 117.7(2)
O3 C4 C3 . . 117.6(2)
C8 C5 C3 . . 119.2(2)
O7 C3 C2 . . 108.32(19)
O7 C3 C5 . . 110.93(19)
C2 C3 C5 . . 109.63(19)
O7 C3 C4 . . 108.45(18)
C2 C3 C4 . . 110.9(2)
C5 C3 C4 . . 108.56(19)
C1 C2 C3 . . 115.0(2)
C1 O2 Na2 . . 92.67(15)
C1 O2 Na2 . 3_577 122.64(15)
Na2 O2 Na2 . 3_577 103.20(7)
O5 Zn1 O5 3_676 . 180.0
O5 Zn1 O3 3_676 3_676 90.85(7)
O5 Zn1 O3 . 3_676 89.15(7)
O5 Zn1 O3 3_676 . 89.15(7)
O5 Zn1 O3 . . 90.85(7)
O3 Zn1 O3 3_676 . 180.0000(10)
O5 Zn1 O7 3_676 3_676 86.09(7)
O5 Zn1 O7 . 3_676 93.91(7)
O3 Zn1 O7 3_676 3_676 79.02(7)
O3 Zn1 O7 . 3_676 100.98(7)
O5 Zn1 O7 3_676 . 93.91(7)
O5 Zn1 O7 . . 86.09(7)
O3 Zn1 O7 3_676 . 100.98(7)
O3 Zn1 O7 . . 79.02(7)
O7 Zn1 O7 3_676 . 180.0000(10)
O5 Zn1 Na1 3_676 . 35.88(5)
O5 Zn1 Na1 . . 144.12(5)
O3 Zn1 Na1 3_676 . 115.73(5)
O3 Zn1 Na1 . . 64.27(5)
O7 Zn1 Na1 3_676 . 115.05(6)
O7 Zn1 Na1 . . 64.95(6)
O5 Zn1 Na1 3_676 3_676 144.12(5)
O5 Zn1 Na1 . 3_676 35.88(5)
O3 Zn1 Na1 3_676 3_676 64.27(5)
O3 Zn1 Na1 . 3_676 115.73(5)
O7 Zn1 Na1 3_676 3_676 64.95(6)
O7 Zn1 Na1 . 3_676 115.05(6)
Na1 Zn1 Na1 . 3_676 180.0
O4 Na2 O3 2_556 3_576 100.76(7)
O4 Na2 O6 2_556 2_656 92.41(7)
O3 Na2 O6 3_576 2_656 98.70(7)
O4 Na2 O2 2_556 . 132.94(7)
O3 Na2 O2 3_576 . 125.58(7)
O6 Na2 O2 2_656 . 88.62(7)
O4 Na2 O2 2_556 3_577 86.70(7)
O3 Na2 O2 3_576 3_577 102.18(7)
O6 Na2 O2 2_656 3_577 158.90(8)
O2 Na2 O2 . 3_577 76.80(7)
O4 Na2 O1 2_556 . 168.90(7)
O3 Na2 O1 3_576 . 77.54(7)
O6 Na2 O1 2_656 . 77.12(7)
O2 Na2 O1 . . 51.60(6)
O2 Na2 O1 3_577 . 104.40(7)
O4 Na2 Na1 2_556 . 125.09(6)
O3 Na2 Na1 3_576 . 62.16(5)
O6 Na2 Na1 2_656 . 46.67(5)
O2 Na2 Na1 . . 87.87(5)
O2 Na2 Na1 3_577 . 145.37(6)
O1 Na2 Na1 . . 44.35(5)
O4 Na2 Na1 2_556 4_586 40.79(5)
O3 Na2 Na1 3_576 4_586 123.00(6)
O6 Na2 Na1 2_656 4_586 57.61(5)
O2 Na2 Na1 . 4_586 106.39(6)
O2 Na2 Na1 3_577 4_586 111.68(5)
O1 Na2 Na1 . 4_586 131.31(6)
Na1 Na2 Na1 . 4_586 102.34(4)
O4 Na2 Na2 2_556 3_577 113.39(6)
O3 Na2 Na2 3_576 3_577 120.36(6)
O6 Na2 Na2 2_656 3_577 125.52(7)
O2 Na2 Na2 . 3_577 38.48(4)
O2 Na2 Na2 3_577 3_577 38.32(4)
O1 Na2 Na2 . 3_577 76.31(5)
Na1 Na2 Na2 . 3_577 120.15(4)
Na1 Na2 Na2 4_586 3_577 114.57(5)
O5 Na1 O1 3_676 . 122.68(8)
O5 Na1 O4 3_676 3_576 122.16(7)
O1 Na1 O4 . 3_576 114.15(7)
O5 Na1 O6 3_676 2_656 112.02(8)
O1 Na1 O6 . 2_656 82.02(7)
O4 Na1 O6 3_576 2_656 84.37(8)
O5 Na1 O1 3_676 3_576 89.47(7)
O1 Na1 O1 . 3_576 93.91(7)
O4 Na1 O1 3_576 3_576 76.45(7)
O6 Na1 O1 2_656 3_576 156.79(8)
O5 Na1 C4 3_676 3_576 137.95(8)
O1 Na1 C4 . 3_576 92.09(8)
O4 Na1 C4 3_576 3_576 25.78(6)
O6 Na1 C4 2_656 3_576 94.17(8)
O1 Na1 C4 3_576 3_576 63.03(7)
O5 Na1 C8 3_676 3_676 21.85(6)
O1 Na1 C8 . 3_676 144.32(8)
O4 Na1 C8 3_576 3_676 100.39(7)
O6 Na1 C8 2_656 3_676 111.12(7)
O1 Na1 C8 3_576 3_676 85.42(7)
C4 Na1 C8 3_576 3_676 118.60(8)
O5 Na1 Na1 3_676 3_576 112.02(7)
O1 Na1 Na1 . 3_576 49.04(5)
O4 Na1 Na1 3_576 3_576 96.43(6)
O6 Na1 Na1 2_656 3_576 126.69(7)
O1 Na1 Na1 3_576 3_576 44.88(5)
C4 Na1 Na1 3_576 3_576 71.49(6)
C8 Na1 Na1 3_676 3_576 120.93(7)
O5 Na1 Na2 3_676 . 155.15(7)
O1 Na1 Na2 . . 49.81(5)
O4 Na1 Na2 3_576 . 74.74(5)
O6 Na1 Na2 2_656 . 47.54(5)
O1 Na1 Na2 3_576 . 113.50(6)
C4 Na1 Na2 3_576 . 65.27(6)
C8 Na1 Na2 3_676 . 157.96(6)
Na1 Na1 Na2 3_576 . 81.11(4)
O5 Na1 Zn1 3_676 . 32.08(5)
O1 Na1 Zn1 . . 90.68(6)
O4 Na1 Zn1 3_576 . 151.83(6)
O6 Na1 Zn1 2_656 . 113.43(6)
O1 Na1 Zn1 3_576 . 89.37(5)
C4 Na1 Zn1 3_576 . 152.38(6)
C8 Na1 Zn1 3_676 . 53.66(5)
Na1 Na1 Zn1 3_576 . 90.01(4)
Na2 Na1 Zn1 . . 133.42(4)
O5 Na1 Na2 3_676 4_585 86.09(5)
O1 Na1 Na2 . 4_585 150.32(6)
O4 Na1 Na2 3_576 4_585 40.74(5)
O6 Na1 Na2 2_656 4_585 79.96(6)
O1 Na1 Na2 3_576 4_585 93.45(6)
C4 Na1 Na2 3_576 4_585 66.06(6)
C8 Na1 Na2 3_676 4_585 64.99(5)
Na1 Na1 Na2 3_576 4_585 131.30(6)
Na2 Na1 Na2 . 4_585 101.14(3)
Zn1 Na1 Na2 . 4_585 118.12(3)
C1 O1 Na1 . . 134.25(16)
C1 O1 Na1 . 3_576 133.31(16)
Na1 O1 Na1 . 3_576 86.09(7)
C1 O1 Na2 . . 92.17(15)
Na1 O1 Na2 . . 85.84(6)
Na1 O1 Na2 3_576 . 117.27(8)
O1 C1 O2 . . 123.1(2)
O1 C1 C2 . . 120.3(2)
O2 C1 C2 . . 116.6(2)
Zn1 O7 H1 . . 115(2)
C3 O7 H1 . . 108.9(16)
C1 C2 H2A . . 109
C1 C2 H2B . . 109
C3 C2 H2A . . 108
C3 C2 H2B . . 109
H2A C2 H2B . . 108
C3 C5 H5A . . 107
C3 C5 H5B . . 108
C8 C5 H5A . . 107
C8 C5 H5B . . 108
H5A C5 H5B . . 107

loop_
_geom_bond_atom_site_label_1
_geom_bond_atom_site_label_2
_geom_bond_site_symmetry_2
_geom_bond_distance
O7 C3 . 1.450(3)
O7 Zn1 . 2.0866(17)
O3 C4 . 1.274(3)
O3 Zn1 . 2.0796(17)
O3 Na2 3_576 2.432(2)
O4 C4 . 1.239(3)
O4 Na2 2_546 2.415(2)
O4 Na1 3_576 2.417(2)
O6 C8 . 1.251(3)
O6 Na1 2_646 2.443(2)
O6 Na2 2_646 2.478(2)
O5 C8 . 1.266(3)
O5 Zn1 . 2.0742(17)
O5 Na1 3_676 2.288(2)
C8 C5 . 1.523(3)
C8 Na1 3_676 3.061(3)
C4 C3 . 1.540(3)
C4 Na1 3_576 2.833(3)
C5 C3 . 1.534(3)
C3 C2 . 1.523(3)
C2 C1 . 1.516(3)
O2 C1 . 1.279(3)
O2 Na2 . 2.539(2)
Zn1 O5 3_676 2.0742(17)
Zn1 O3 3_676 2.0796(17)
Zn1 O7 3_676 2.0866(17)
Na2 O4 2_556 2.415(2)
Na2 O3 3_576 2.432(2)
Na2 O6 2_656 2.478(2)
Na2 O2 3_577 2.548(2)
Na2 O1 . 2.565(2)
Na1 O5 3_676 2.288(2)
Na1 O1 . 2.348(2)
Na1 O4 3_576 2.417(2)
Na1 O6 2_656 2.443(2)
Na1 O1 3_576 2.512(2)
Na1 C4 3_576 2.833(3)
Na1 C8 3_676 3.061(3)
O1 C1 . 1.248(3)
O7 H1 . 0.95(3)
C2 H2A . 0.97
C2 H2B . 0.97
C5 H5A . 0.97
C5 H5B . 0.97

loop_
_geom_hbond_atom_site_label_D
_geom_hbond_atom_site_label_H
_geom_hbond_atom_site_label_A
_geom_hbond_site_symmetry_A
_geom_hbond_distance_DH
_geom_hbond_distance_HA
_geom_hbond_distance_DA
_geom_hbond_angle_DHA
O7 H1 O2 3_677 0.95(3) 1.69(3) 2.635(2) 174(3)
